data_7226905
loop_
_publ_author_name
'Aaker\"oy, Christer B.'
'Welideniya, Dhanushi'
'Desper, John'

_publ_section_title
;
 Ethynyl hydrogen bonds and iodoethynyl halogen bonds: a case of synthon
 mimicry
;
_journal_issue 1
_journal_name_full CrystEngComm
_journal_page_first 11
_journal_paper_doi 10.1039/C6CE02201D
_journal_volume 19
_journal_year 2017
_chemical_formula_moiety 'C6 H5 N3'
_chemical_formula_sum 'C6 H5 N3'
_chemical_formula_weight 119.13
_chemical_name_systematic
;
DW-Y-2 2-amino-5-ethynylpyrimidine
;
_space_group_IT_number 11
_symmetry_cell_setting monoclinic
_symmetry_space_group_name_Hall '-P 2yb'
_symmetry_space_group_name_H-M 'P 1 21/m 1'
_atom_sites_solution_hydrogens geom
_atom_sites_solution_primary direct
_atom_sites_solution_secondary difmap
_audit_creation_method SHELXL-97
_audit_update_record
;
2014-12-19 deposited with the CCDC.
2016-10-25 downloaded from the CCDC.
;
_cell_angle_alpha 90.00
_cell_angle_beta 91.363(9)
_cell_angle_gamma 90.00
_cell_formula_units_Z 2
_cell_length_a 4.3404(7)
_cell_length_b 7.7073(12)
_cell_length_c 8.6344(15)
_cell_measurement_reflns_used 2490
_cell_measurement_temperature 120(2)
_cell_measurement_theta_max 32.56
_cell_measurement_theta_min 2.36
_cell_volume 288.76(8)
_computing_cell_refinement 'Bruker SAINT'
_computing_data_collection 'Bruker APEX2'
_computing_data_reduction 'Bruker SAINT'
_computing_molecular_graphics 'Bruker SHELXTL'
_computing_publication_material 'Bruker SHELXTL'
_computing_structure_refinement 'SHELXL-97 (Sheldrick, 2008)'
_computing_structure_solution 'SHELXS-97 (Sheldrick, 2008)'
_diffrn_ambient_temperature 120(2)
_diffrn_measured_fraction_theta_full 0.998
_diffrn_measured_fraction_theta_max 0.890
_diffrn_measurement_device_type 'Bruker APEX-II CCD'
_diffrn_measurement_method '\f and \w scans'
_diffrn_radiation_monochromator graphite
_diffrn_radiation_source 'fine-focus sealed tube'
_diffrn_radiation_type MoK\a
_diffrn_radiation_wavelength 0.71073
_diffrn_reflns_av_R_equivalents 0.0224
_diffrn_reflns_av_sigmaI/netI 0.0196
_diffrn_reflns_limit_h_max 6
_diffrn_reflns_limit_h_min -6
_diffrn_reflns_limit_k_max 11
_diffrn_reflns_limit_k_min -10
_diffrn_reflns_limit_l_max 12
_diffrn_reflns_limit_l_min -12
_diffrn_reflns_number 4825
_diffrn_reflns_theta_full 30.00
_diffrn_reflns_theta_max 32.56
_diffrn_reflns_theta_min 2.36
_exptl_absorpt_coefficient_mu 0.091
_exptl_absorpt_correction_T_max 0.9892
_exptl_absorpt_correction_T_min 0.9664
_exptl_absorpt_correction_type multi-scan
_exptl_absorpt_process_details SADABS
_exptl_crystal_colour colourless
_exptl_crystal_density_diffrn 1.370
_exptl_crystal_density_method 'not measured'
_exptl_crystal_description plate
_exptl_crystal_F_000 124
_exptl_crystal_size_max 0.38
_exptl_crystal_size_mid 0.32
_exptl_crystal_size_min 0.12
_refine_diff_density_max 0.325
_refine_diff_density_min -0.303
_refine_diff_density_rms 0.047
_refine_ls_extinction_method none
_refine_ls_goodness_of_fit_ref 1.067
_refine_ls_hydrogen_treatment mixed
_refine_ls_matrix_type full
_refine_ls_number_parameters 54
_refine_ls_number_reflns 1000
_refine_ls_number_restraints 0
_refine_ls_restrained_S_all 1.067
_refine_ls_R_factor_all 0.0524
_refine_ls_R_factor_gt 0.0416
_refine_ls_shift/su_max 0.000
_refine_ls_shift/su_mean 0.000
_refine_ls_structure_factor_coef Fsqd
_refine_ls_weighting_details 'calc w=1/[\s^2^(Fo^2^)+(0.0700P)^2^+0.0500P] where P=(Fo^2^+2Fc^2^)/3'
_refine_ls_weighting_scheme calc
_refine_ls_wR_factor_gt 0.1199
_refine_ls_wR_factor_ref 0.1299
_reflns_number_gt 795
_reflns_number_total 1000
_reflns_threshold_expression >2sigma(I)
_cod_data_source_file c6ce02201d2.cif
_cod_data_source_block Hpym
_cod_depositor_comments
;
The following automatic conversions were performed:

'_symmetry_cell_setting' value 'Monoclinic' changed to 'monoclinic'
according to
/usr/data/users/saulius/crontab/automatic-downloads/rss-feeds/RSC/lib/dictionaries/cif_core.dic
dictionary named 'cif_core.dic' version 2.4.2 from 2011-04-26.

Automatic conversion script
Id: cif_fix_values 4268 2015-11-12 08:31:59Z antanas 

 Adding full bibliography for 7226904--7226909.cif.
;
_cod_original_sg_symbol_H-M P2(1)/m
_cod_database_code 7226905

loop_
_symmetry_equiv_pos_as_xyz
'x, y, z'
'-x, y+1/2, -z'
'-x, -y, -z'
'x, -y-1/2, z'

loop_
_atom_site_label
_atom_site_type_symbol
_atom_site_fract_x
_atom_site_fract_y
_atom_site_fract_z
_atom_site_U_iso_or_equiv
_atom_site_adp_type
_atom_site_occupancy
_atom_site_symmetry_multiplicity
_atom_site_calc_flag
_atom_site_refinement_flags
C11 C 0.8185(3) 0.2500 0.08450(15) 0.0197(3) Uani 1 2 d S
N11 N 1.0082(3) 0.2500 -0.03574(13) 0.0242(3) Uani 1 2 d S
H11 H 1.095(3) 0.3558(16) -0.0622(13) 0.029 Uiso 1 1 d .
N12 N 0.72916(17) 0.40565(10) 0.14023(9) 0.0216(2) Uani 1 1 d .
C13 C 0.5374(2) 0.40266(12) 0.25739(11) 0.0216(2) Uani 1 1 d .
H13 H 0.4701 0.5101 0.2985 0.026 Uiso 1 1 calc R
C14 C 0.4295(3) 0.2500 0.32326(15) 0.0205(3) Uani 1 2 d S
C21 C 0.2336(3) 0.2500 0.45360(15) 0.0223(3) Uani 1 2 d S
C22 C 0.0763(3) 0.2500 0.56463(17) 0.0287(3) Uani 1 2 d S
H22 H -0.048(4) 0.2500 0.651(2) 0.034 Uiso 1 2 d S

loop_
_atom_site_aniso_label
_atom_site_aniso_U_11
_atom_site_aniso_U_22
_atom_site_aniso_U_33
_atom_site_aniso_U_23
_atom_site_aniso_U_13
_atom_site_aniso_U_12
C11 0.0233(6) 0.0155(6) 0.0204(6) 0.000 -0.0020(4) 0.000
N11 0.0346(6) 0.0138(5) 0.0244(6) 0.000 0.0069(5) 0.000
N12 0.0261(4) 0.0149(4) 0.0239(4) 0.0000(3) 0.0014(3) 0.0005(3)
C13 0.0232(4) 0.0166(4) 0.0249(5) -0.0015(3) -0.0001(3) 0.0010(3)
C14 0.0202(5) 0.0189(6) 0.0222(6) 0.000 -0.0020(4) 0.000
C21 0.0220(6) 0.0188(6) 0.0259(6) 0.000 -0.0018(5) 0.000
C22 0.0276(7) 0.0289(7) 0.0297(7) 0.000 0.0032(5) 0.000

loop_
_atom_type_symbol
_atom_type_description
_atom_type_scat_dispersion_real
_atom_type_scat_dispersion_imag
_atom_type_scat_source
C C 0.0033 0.0016 'International Tables Vol C Tables 4.2.6.8 and 6.1.1.4'
H H 0.0000 0.0000 'International Tables Vol C Tables 4.2.6.8 and 6.1.1.4'
N N 0.0061 0.0033 'International Tables Vol C Tables 4.2.6.8 and 6.1.1.4'

loop_
_geom_angle_atom_site_label_1
_geom_angle_atom_site_label_2
_geom_angle_atom_site_label_3
_geom_angle
_geom_angle_site_symmetry_1
_geom_angle_site_symmetry_3
N11 C11 N12 117.52(6) . .
N11 C11 N12 117.52(6) . 4_565
N12 C11 N12 124.96(12) . 4_565
H11 N11 C11 116.7(7) 4_565 .
H11 N11 H11 122.9(14) 4_565 .
C11 N11 H11 116.7(7) . .
C13 N12 C11 116.52(8) . .
N12 C13 C14 123.35(8) . .
N12 C13 H13 118.3 . .
C14 C13 H13 118.3 . .
C13 C14 C13 115.29(11) 4_565 .
C13 C14 C21 122.32(6) 4_565 .
C13 C14 C21 122.32(6) . .
C22 C21 C14 178.43(13) . .
C21 C22 H22 179.6(11) . .

loop_
_geom_bond_atom_site_label_1
_geom_bond_atom_site_label_2
_geom_bond_distance
_geom_bond_site_symmetry_2
C11 N11 1.3404(16) .
C11 N12 1.3527(9) .
C11 N12 1.3527(9) 4_565
N11 H11 0.929(13) 4_565
N11 H11 0.929(13) .
N12 C13 1.3254(12) .
C13 C14 1.3929(11) .
C13 H13 0.9500 .
C14 C13 1.3929(11) 4_565
C14 C21 1.4264(17) .
C21 C22 1.1902(19) .
C22 H22 0.934(18) .

loop_
_geom_hbond_atom_site_label_D
_geom_hbond_atom_site_label_H
_geom_hbond_atom_site_label_A
_geom_hbond_distance_DH
_geom_hbond_distance_HA
_geom_hbond_distance_DA
_geom_hbond_angle_DHA
_geom_hbond_site_symmetry_A
N11 H11 N12 0.929(13) 2.108(13) 3.0342(10) 175.2(10) 3_765

loop_
_geom_torsion_atom_site_label_1
_geom_torsion_atom_site_label_2
_geom_torsion_atom_site_label_3
_geom_torsion_atom_site_label_4
_geom_torsion
_geom_torsion_site_symmetry_1
_geom_torsion_site_symmetry_4
N12 C11 N11 H11 169.8(8) . 4_565
N12 C11 N11 H11 -10.6(8) 4_565 4_565
N11 C11 N12 C13 178.88(9) . .
N12 C11 N12 C13 -0.65(18) 4_565 .
C11 N12 C13 C14 0.28(15) . .
N12 C13 C14 C13 0.03(18) . 4_565
N12 C13 C14 C21 177.25(9) . .
